data_4079398
loop_
_publ_author_name
'Arii, Hidekazu'
'Hashimoto, Rei'
'Mochida, Kunio'
'Kawashima, Takayuki'

_publ_section_title
;
 Syntheses of Di- and Trinuclear Platinum Complexes with Multibridged
 Germanium Centers Derived from Unsymmetrical Digermanes
;
_journal_issue 18
_journal_name_full Organometallics
_journal_page_first 6635
_journal_paper_doi 10.1021/om3007147
_journal_volume 31
_journal_year 2012
_chemical_formula_sum 'C41 H44 Ge2 P2 Pt'
_chemical_formula_weight 938.97
_chemical_name_systematic
; 
 ? 
;
_space_group_IT_number 14
_symmetry_cell_setting monoclinic
_symmetry_space_group_name_Hall '-P 2ybc'
_symmetry_space_group_name_H-M 'P 1 21/c 1'
_atom_sites_solution_hydrogens geom
_atom_sites_solution_primary direct
_atom_sites_solution_secondary difmap
_audit_creation_method SHELXL-97
_cell_angle_alpha 90.00
_cell_angle_beta 98.5460(10)
_cell_angle_gamma 90.00
_cell_formula_units_Z 4
_cell_length_a 13.8442(9)
_cell_length_b 17.2651(11)
_cell_length_c 16.2710(10)
_cell_measurement_reflns_used 9972
_cell_measurement_temperature 123
_cell_measurement_theta_max 27.55
_cell_measurement_theta_min 2.40
_cell_volume 3845.9(4)
_computing_cell_refinement 'APEX2 (Bruker AXS, 2006)'
_computing_data_collection 'APEX2 (Bruker AXS, 2006)'
_computing_data_reduction 'SAINT (Bruker AXS, 2004)'
_computing_molecular_graphics 'XSHEL (Bruker AXS,2002)'
_computing_publication_material 'XCIF (Bruker AXS, 2001)'
_computing_structure_refinement 'SHELXL-97 (Sheldrick, 1997)'
_computing_structure_solution 'SHELXS-97 (Sheldrick, 1997)'
_diffrn_ambient_temperature 123
_diffrn_detector_area_resol_mean 8.333
_diffrn_measured_fraction_theta_full 0.980
_diffrn_measured_fraction_theta_max 0.980
_diffrn_measurement_device_type 'Bruker APEXII CCD area detector'
_diffrn_measurement_method 'phi and omega scans'
_diffrn_radiation_monochromator 'Bruker Helios multilayer confocal mirror'
_diffrn_radiation_source 'Bruker TXS fine-focus rotating anode'
_diffrn_radiation_type MoK\a
_diffrn_radiation_wavelength 0.71073
_diffrn_reflns_av_R_equivalents 0.0204
_diffrn_reflns_av_sigmaI/netI 0.0274
_diffrn_reflns_limit_h_max 17
_diffrn_reflns_limit_h_min -14
_diffrn_reflns_limit_k_max 16
_diffrn_reflns_limit_k_min -22
_diffrn_reflns_limit_l_max 19
_diffrn_reflns_limit_l_min -20
_diffrn_reflns_number 21158
_diffrn_reflns_theta_full 27.55
_diffrn_reflns_theta_max 27.55
_diffrn_reflns_theta_min 1.49
_exptl_absorpt_coefficient_mu 5.292
_exptl_absorpt_correction_T_max 0.5041
_exptl_absorpt_correction_T_min 0.4175
_exptl_absorpt_correction_type empirical
_exptl_absorpt_process_details
;
SADABS Sheldrick 1996
;
_exptl_crystal_colour colorless
_exptl_crystal_density_diffrn 1.622
_exptl_crystal_density_method 'not measured'
_exptl_crystal_description prism
_exptl_crystal_F_000 1848
_exptl_crystal_size_max 0.20
_exptl_crystal_size_mid 0.15
_exptl_crystal_size_min 0.15
_refine_diff_density_max 0.891
_refine_diff_density_min -0.575
_refine_diff_density_rms 0.082
_refine_ls_extinction_method none
_refine_ls_goodness_of_fit_ref 1.026
_refine_ls_hydrogen_treatment mixed
_refine_ls_matrix_type full
_refine_ls_number_parameters 422
_refine_ls_number_reflns 8682
_refine_ls_number_restraints 0
_refine_ls_restrained_S_all 1.026
_refine_ls_R_factor_all 0.0270
_refine_ls_R_factor_gt 0.0210
_refine_ls_shift/su_max 0.001
_refine_ls_shift/su_mean 0.000
_refine_ls_structure_factor_coef Fsqd
_refine_ls_weighting_details 'calc w=1/[\s^2^(Fo^2^)+(0.0186P)^2^+1.7574P] where P=(Fo^2^+2Fc^2^)/3'
_refine_ls_weighting_scheme calc
_refine_ls_wR_factor_gt 0.0437
_refine_ls_wR_factor_ref 0.0453
_reflns_number_gt 7592
_reflns_number_total 8682
_reflns_threshold_expression >2sigma(I)
_cod_data_source_file om3007147_si_002.cif
_cod_data_source_block complex2
_cod_depositor_comments
;
The following automatic conversions were performed:

'_symmetry_cell_setting' value 'Monoclinic' changed to 'monoclinic'
according to /home/saulius/struct/CIF-dictionaries/cif_core.dic
dictionary named 'cif_core.dic' version 2.4.2 from 2011-04-26.

Automatic conversion script
Id: cif_fix_values 1891 2012-01-12 08:04:46Z andrius 
;
_cod_original_sg_symbol_H-M 'P2(1)/c  '
_cod_database_code 4079398

loop_
_symmetry_equiv_pos_as_xyz
'x, y, z'
'-x, y+1/2, -z+1/2'
'-x, -y, -z'
'x, -y-1/2, z-1/2'

loop_
_atom_site_label
_atom_site_type_symbol
_atom_site_fract_x
_atom_site_fract_y
_atom_site_fract_z
_atom_site_U_iso_or_equiv
_atom_site_adp_type
_atom_site_occupancy
_atom_site_symmetry_multiplicity
_atom_site_calc_flag
_atom_site_refinement_flags
Pt1 Pt 0.369811(7) 0.095034(5) 0.268114(5) 0.01685(3) Uani 1 1 d .
H1H H 0.4301(19) 0.0843(15) 0.3616(16) 0.028(7) Uiso 1 1 d .
Ge1 Ge 0.247540(18) 0.027511(15) 0.334092(15) 0.01780(6) Uani 1 1 d .
Ge2 Ge 0.19069(2) 0.114075(16) 0.435242(17) 0.02394(6) Uani 1 1 d .
P1 P 0.28748(5) 0.11039(4) 0.13642(4) 0.01909(13) Uani 1 1 d .
P2 P 0.48707(5) 0.17229(4) 0.22677(4) 0.01946(13) Uani 1 1 d .
C1 C 0.35386(19) 0.18546(15) 0.08604(15) 0.0237(6) Uani 1 1 d .
H1A H 0.3381 0.1805 0.0249 0.028 Uiso 1 1 calc R
H1B H 0.3328 0.2375 0.1019 0.028 Uiso 1 1 calc R
C2 C 0.46416(18) 0.17682(16) 0.11238(14) 0.0237(6) Uani 1 1 d .
H2A H 0.4989 0.2216 0.0924 0.028 Uiso 1 1 calc R
H2B H 0.4878 0.1289 0.0884 0.028 Uiso 1 1 calc R
C3 C 0.28668(17) 0.02538(15) 0.07047(15) 0.0215(5) Uani 1 1 d .
C4 C 0.2987(2) -0.04679(16) 0.10858(17) 0.0300(6) Uani 1 1 d .
H4 H 0.3073 -0.0501 0.1675 0.036 Uiso 1 1 calc R
C5 C 0.2982(2) -0.11397(18) 0.0617(2) 0.0393(7) Uani 1 1 d .
H5 H 0.3037 -0.1630 0.0884 0.047 Uiso 1 1 calc R
C6 C 0.2897(2) -0.10943(19) -0.02388(19) 0.0376(7) Uani 1 1 d .
H6 H 0.2916 -0.1553 -0.0559 0.045 Uiso 1 1 calc R
C7 C 0.2786(2) -0.03857(19) -0.06265(17) 0.0343(7) Uani 1 1 d .
H7 H 0.2728 -0.0357 -0.1215 0.041 Uiso 1 1 calc R
C8 C 0.27582(19) 0.02880(17) -0.01667(16) 0.0274(6) Uani 1 1 d .
H8 H 0.2665 0.0774 -0.0442 0.033 Uiso 1 1 calc R
C9 C 0.16380(19) 0.14885(17) 0.11909(15) 0.0270(6) Uani 1 1 d .
C10 C 0.1457(2) 0.21551(19) 0.16312(18) 0.0399(8) Uani 1 1 d .
H10 H 0.1968 0.2385 0.2006 0.048 Uiso 1 1 calc R
C11 C 0.0535(3) 0.2480(2) 0.1522(2) 0.0564(11) Uani 1 1 d .
H11 H 0.0416 0.2936 0.1819 0.068 Uiso 1 1 calc R
C12 C -0.0218(3) 0.2146(3) 0.0985(2) 0.0607(12) Uani 1 1 d .
H12 H -0.0851 0.2370 0.0915 0.073 Uiso 1 1 calc R
C13 C -0.0047(2) 0.1490(3) 0.0552(2) 0.0542(10) Uani 1 1 d .
H13 H -0.0565 0.1264 0.0181 0.065 Uiso 1 1 calc R
C14 C 0.0877(2) 0.1152(2) 0.06534(18) 0.0376(7) Uani 1 1 d .
H14 H 0.0987 0.0695 0.0357 0.045 Uiso 1 1 calc R
C15 C 0.61810(18) 0.15451(16) 0.25162(15) 0.0237(6) Uani 1 1 d .
C16 C 0.6513(2) 0.09117(17) 0.29947(18) 0.0328(7) Uani 1 1 d .
H16 H 0.6060 0.0567 0.3185 0.039 Uiso 1 1 calc R
C17 C 0.7516(2) 0.0777(2) 0.3199(2) 0.0463(9) Uani 1 1 d .
H17 H 0.7744 0.0338 0.3523 0.056 Uiso 1 1 calc R
C18 C 0.8173(2) 0.1279(2) 0.2932(2) 0.0478(9) Uani 1 1 d .
H18 H 0.8854 0.1188 0.3074 0.057 Uiso 1 1 calc R
C19 C 0.7849(2) 0.1913(2) 0.2458(2) 0.0429(8) Uani 1 1 d .
H19 H 0.8307 0.2259 0.2276 0.051 Uiso 1 1 calc R
C20 C 0.6857(2) 0.20498(18) 0.22458(18) 0.0336(7) Uani 1 1 d .
H20 H 0.6636 0.2487 0.1916 0.040 Uiso 1 1 calc R
C21 C 0.47378(18) 0.27199(14) 0.26083(15) 0.0209(5) Uani 1 1 d .
C22 C 0.44380(19) 0.28395(16) 0.33809(16) 0.0250(6) Uani 1 1 d .
H22 H 0.4272 0.2409 0.3696 0.030 Uiso 1 1 calc R
C23 C 0.4382(2) 0.35854(17) 0.36907(17) 0.0331(7) Uani 1 1 d .
H23 H 0.4189 0.3662 0.4221 0.040 Uiso 1 1 calc R
C24 C 0.4604(2) 0.42165(16) 0.32322(18) 0.0333(7) Uani 1 1 d .
H24 H 0.4559 0.4725 0.3445 0.040 Uiso 1 1 calc R
C25 C 0.4892(2) 0.41062(16) 0.24597(18) 0.0314(6) Uani 1 1 d .
H25 H 0.5042 0.4539 0.2141 0.038 Uiso 1 1 calc R
C26 C 0.4961(2) 0.33615(15) 0.21566(16) 0.0274(6) Uani 1 1 d .
H26 H 0.5164 0.3288 0.1630 0.033 Uiso 1 1 calc R
C27 C 0.29585(18) -0.06053(14) 0.40751(14) 0.0193(5) Uani 1 1 d .
C28 C 0.2303(2) -0.11394(16) 0.43339(16) 0.0276(6) Uani 1 1 d .
H28 H 0.1626 -0.1091 0.4130 0.033 Uiso 1 1 calc R
C29 C 0.2618(2) -0.17377(17) 0.48807(17) 0.0334(7) Uani 1 1 d .
H29 H 0.2159 -0.2091 0.5049 0.040 Uiso 1 1 calc R
C30 C 0.3602(2) -0.18169(16) 0.51782(16) 0.0310(6) Uani 1 1 d .
H30 H 0.3823 -0.2231 0.5543 0.037 Uiso 1 1 calc R
C31 C 0.4263(2) -0.12935(16) 0.49442(15) 0.0259(6) Uani 1 1 d .
H31 H 0.4938 -0.1343 0.5154 0.031 Uiso 1 1 calc R
C32 C 0.39403(19) -0.06917(15) 0.43992(14) 0.0214(5) Uani 1 1 d .
H32 H 0.4402 -0.0333 0.4246 0.026 Uiso 1 1 calc R
C33 C 0.13174(18) -0.01835(15) 0.26476(15) 0.0220(5) Uani 1 1 d .
C34 C 0.13367(19) -0.09378(16) 0.23470(16) 0.0272(6) Uani 1 1 d .
H34 H 0.1912 -0.1239 0.2486 0.033 Uiso 1 1 calc R
C35 C 0.0533(2) -0.12617(18) 0.18474(17) 0.0332(7) Uani 1 1 d .
H35 H 0.0564 -0.1777 0.1648 0.040 Uiso 1 1 calc R
C36 C -0.0306(2) -0.08319(19) 0.16448(18) 0.0385(8) Uani 1 1 d .
H36 H -0.0859 -0.1052 0.1310 0.046 Uiso 1 1 calc R
C37 C -0.0343(2) -0.00830(19) 0.19289(19) 0.0397(7) Uani 1 1 d .
H37 H -0.0920 0.0215 0.1785 0.048 Uiso 1 1 calc R
C38 C 0.0463(2) 0.02393(17) 0.24269(17) 0.0310(6) Uani 1 1 d .
H38 H 0.0429 0.0757 0.2619 0.037 Uiso 1 1 calc R
C39 C 0.2904(2) 0.11130(18) 0.53445(17) 0.0392(8) Uani 1 1 d .
H39A H 0.2632 0.1327 0.5819 0.059 Uiso 1 1 calc R
H39B H 0.3469 0.1422 0.5246 0.059 Uiso 1 1 calc R
H39C H 0.3108 0.0576 0.5464 0.059 Uiso 1 1 calc R
C40 C 0.0696(3) 0.0795(2) 0.4715(2) 0.0569(10) Uani 1 1 d .
H40A H 0.0518 0.1154 0.5134 0.085 Uiso 1 1 calc R
H40B H 0.0788 0.0275 0.4954 0.085 Uiso 1 1 calc R
H40C H 0.0173 0.0783 0.4237 0.085 Uiso 1 1 calc R
C41 C 0.1730(2) 0.22233(16) 0.40007(18) 0.0369(7) Uani 1 1 d .
H41A H 0.1192 0.2259 0.3537 0.055 Uiso 1 1 calc R
H41B H 0.2332 0.2415 0.3823 0.055 Uiso 1 1 calc R
H41C H 0.1577 0.2537 0.4466 0.055 Uiso 1 1 calc R

loop_
_atom_site_aniso_label
_atom_site_aniso_U_11
_atom_site_aniso_U_22
_atom_site_aniso_U_33
_atom_site_aniso_U_23
_atom_site_aniso_U_13
_atom_site_aniso_U_12
Pt1 0.01935(5) 0.01444(5) 0.01626(5) 0.00082(4) 0.00101(3) -0.00129(4)
Ge1 0.01929(13) 0.01524(13) 0.01822(12) 0.00106(10) 0.00066(10) -0.00147(10)
Ge2 0.02736(15) 0.02084(14) 0.02473(14) -0.00194(11) 0.00750(11) -0.00240(11)
P1 0.0197(3) 0.0195(3) 0.0175(3) 0.0010(2) 0.0012(2) 0.0024(3)
P2 0.0222(3) 0.0176(3) 0.0189(3) -0.0003(2) 0.0040(2) -0.0021(3)
C1 0.0309(15) 0.0214(14) 0.0190(12) 0.0027(10) 0.0043(10) 0.0005(11)
C2 0.0293(14) 0.0240(14) 0.0188(12) -0.0005(10) 0.0075(10) -0.0026(11)
C3 0.0154(12) 0.0261(14) 0.0223(12) -0.0040(11) 0.0008(10) 0.0008(10)
C4 0.0363(16) 0.0260(15) 0.0273(14) -0.0031(12) 0.0037(12) 0.0016(12)
C5 0.051(2) 0.0259(16) 0.0416(18) -0.0063(13) 0.0095(15) 0.0019(14)
C6 0.0364(17) 0.0384(19) 0.0389(17) -0.0187(14) 0.0084(13) -0.0052(14)
C7 0.0255(15) 0.053(2) 0.0246(14) -0.0120(14) 0.0025(11) -0.0086(14)
C8 0.0243(14) 0.0335(16) 0.0238(13) -0.0020(12) 0.0012(11) -0.0035(12)
C9 0.0256(14) 0.0357(16) 0.0206(13) 0.0073(11) 0.0060(10) 0.0100(12)
C10 0.0429(18) 0.045(2) 0.0325(16) 0.0041(14) 0.0085(13) 0.0194(15)
C11 0.061(2) 0.066(3) 0.046(2) 0.0103(18) 0.0206(18) 0.039(2)
C12 0.039(2) 0.101(3) 0.044(2) 0.024(2) 0.0131(16) 0.043(2)
C13 0.0246(16) 0.099(3) 0.0381(18) 0.016(2) 0.0018(13) 0.0135(19)
C14 0.0260(15) 0.059(2) 0.0288(15) 0.0066(14) 0.0060(12) 0.0104(14)
C15 0.0210(13) 0.0259(14) 0.0242(13) -0.0099(11) 0.0037(10) -0.0028(11)
C16 0.0292(15) 0.0338(17) 0.0345(15) -0.0010(13) 0.0024(12) 0.0015(13)
C17 0.0339(18) 0.052(2) 0.050(2) -0.0007(17) -0.0032(15) 0.0159(16)
C18 0.0245(16) 0.063(2) 0.055(2) -0.0214(19) 0.0023(15) 0.0040(16)
C19 0.0282(17) 0.049(2) 0.053(2) -0.0153(17) 0.0120(14) -0.0089(15)
C20 0.0287(16) 0.0330(17) 0.0399(16) -0.0052(13) 0.0074(12) -0.0042(13)
C21 0.0216(13) 0.0174(13) 0.0231(12) -0.0001(10) 0.0017(10) -0.0019(10)
C22 0.0286(14) 0.0221(14) 0.0256(13) 0.0030(11) 0.0081(11) -0.0002(11)
C23 0.0436(17) 0.0283(16) 0.0301(15) -0.0033(12) 0.0147(13) -0.0008(13)
C24 0.0417(18) 0.0191(14) 0.0409(17) -0.0047(12) 0.0115(14) -0.0001(12)
C25 0.0428(17) 0.0178(14) 0.0357(15) 0.0048(12) 0.0123(13) -0.0053(12)
C26 0.0366(16) 0.0223(14) 0.0250(13) -0.0001(11) 0.0097(11) -0.0034(12)
C27 0.0240(13) 0.0160(12) 0.0173(12) -0.0005(10) 0.0007(10) -0.0003(10)
C28 0.0253(14) 0.0283(15) 0.0269(14) 0.0054(11) -0.0041(11) -0.0063(11)
C29 0.0381(17) 0.0261(15) 0.0333(15) 0.0108(12) -0.0036(13) -0.0125(13)
C30 0.0432(17) 0.0233(15) 0.0230(13) 0.0061(11) -0.0061(12) -0.0015(13)
C31 0.0276(14) 0.0287(15) 0.0197(13) -0.0001(11) -0.0023(10) 0.0053(12)
C32 0.0249(14) 0.0197(13) 0.0192(12) -0.0013(10) 0.0024(10) 0.0004(11)
C33 0.0215(13) 0.0234(14) 0.0206(12) 0.0009(10) 0.0019(10) -0.0030(11)
C34 0.0262(14) 0.0255(14) 0.0283(14) 0.0006(12) -0.0016(11) 0.0018(12)
C35 0.0372(17) 0.0284(16) 0.0312(15) -0.0070(12) -0.0038(12) -0.0063(13)
C36 0.0314(16) 0.046(2) 0.0338(16) -0.0003(14) -0.0105(13) -0.0100(14)
C37 0.0258(16) 0.0435(19) 0.0458(18) -0.0013(15) -0.0075(13) 0.0037(14)
C38 0.0259(15) 0.0297(16) 0.0360(15) -0.0022(13) 0.0001(12) 0.0025(12)
C39 0.055(2) 0.0327(17) 0.0271(15) -0.0071(13) -0.0024(14) 0.0051(15)
C40 0.047(2) 0.067(3) 0.064(2) -0.017(2) 0.0318(19) -0.0203(19)
C41 0.0503(19) 0.0241(15) 0.0357(16) -0.0018(13) 0.0049(14) 0.0089(14)

loop_
_atom_type_symbol
_atom_type_description
_atom_type_scat_dispersion_real
_atom_type_scat_dispersion_imag
_atom_type_scat_source
C C 0.0033 0.0016 'International Tables Vol C Tables 4.2.6.8 and 6.1.1.4'
H H 0.0000 0.0000 'International Tables Vol C Tables 4.2.6.8 and 6.1.1.4'
P P 0.1023 0.0942 'International Tables Vol C Tables 4.2.6.8 and 6.1.1.4'
Ge Ge 0.1547 1.8001 'International Tables Vol C Tables 4.2.6.8 and 6.1.1.4'
Pt Pt -1.7033 8.3905 'International Tables Vol C Tables 4.2.6.8 and 6.1.1.4'

loop_
_geom_angle_atom_site_label_1
_geom_angle_atom_site_label_2
_geom_angle_atom_site_label_3
_geom_angle
P2 Pt1 P1 86.17(2)
P2 Pt1 Ge1 169.711(17)
P1 Pt1 Ge1 100.740(18)
P2 Pt1 H1H 93.1(9)
P1 Pt1 H1H 179.2(10)
Ge1 Pt1 H1H 80.0(9)
C33 Ge1 C27 102.01(10)
C33 Ge1 Pt1 119.81(7)
C27 Ge1 Pt1 115.97(7)
C33 Ge1 Ge2 108.30(8)
C27 Ge1 Ge2 100.17(7)
Pt1 Ge1 Ge2 108.644(12)
C40 Ge2 C41 107.70(16)
C40 Ge2 C39 105.95(16)
C41 Ge2 C39 107.80(13)
C40 Ge2 Ge1 113.23(11)
C41 Ge2 Ge1 115.24(9)
C39 Ge2 Ge1 106.39(9)
C3 P1 C9 106.28(12)
C3 P1 C1 105.32(12)
C9 P1 C1 101.18(12)
C3 P1 Pt1 114.70(8)
C9 P1 Pt1 120.93(8)
C1 P1 Pt1 106.56(8)
C15 P2 C21 103.48(12)
C15 P2 C2 104.31(12)
C21 P2 C2 104.87(12)
C15 P2 Pt1 124.36(9)
C21 P2 Pt1 110.72(8)
C2 P2 Pt1 107.44(8)
C2 C1 P1 110.39(17)
C2 C1 H1A 109.6
P1 C1 H1A 109.6
C2 C1 H1B 109.6
P1 C1 H1B 109.6
H1A C1 H1B 108.1
C1 C2 P2 107.56(17)
C1 C2 H2A 110.2
P2 C2 H2A 110.2
C1 C2 H2B 110.2
P2 C2 H2B 110.2
H2A C2 H2B 108.5
C4 C3 C8 118.4(2)
C4 C3 P1 118.07(19)
C8 C3 P1 123.5(2)
C5 C4 C3 120.9(3)
C5 C4 H4 119.6
C3 C4 H4 119.6
C6 C5 C4 119.9(3)
C6 C5 H5 120.0
C4 C5 H5 120.0
C7 C6 C5 120.0(3)
C7 C6 H6 120.0
C5 C6 H6 120.0
C6 C7 C8 120.6(3)
C6 C7 H7 119.7
C8 C7 H7 119.7
C7 C8 C3 120.1(3)
C7 C8 H8 119.9
C3 C8 H8 119.9
C14 C9 C10 119.2(3)
C14 C9 P1 123.5(2)
C10 C9 P1 117.2(2)
C11 C10 C9 120.1(3)
C11 C10 H10 120.0
C9 C10 H10 120.0
C10 C11 C12 120.5(3)
C10 C11 H11 119.8
C12 C11 H11 119.8
C13 C12 C11 119.9(3)
C13 C12 H12 120.1
C11 C12 H12 120.1
C12 C13 C14 120.6(3)
C12 C13 H13 119.7
C14 C13 H13 119.7
C9 C14 C13 119.7(3)
C9 C14 H14 120.1
C13 C14 H14 120.1
C16 C15 C20 119.3(3)
C16 C15 P2 119.7(2)
C20 C15 P2 121.0(2)
C15 C16 C17 120.1(3)
C15 C16 H16 119.9
C17 C16 H16 119.9
C18 C17 C16 120.0(3)
C18 C17 H17 120.0
C16 C17 H17 120.0
C17 C18 C19 120.3(3)
C17 C18 H18 119.9
C19 C18 H18 119.9
C18 C19 C20 120.2(3)
C18 C19 H19 119.9
C20 C19 H19 119.9
C19 C20 C15 120.1(3)
C19 C20 H20 120.0
C15 C20 H20 120.0
C26 C21 C22 118.5(2)
C26 C21 P2 123.42(19)
C22 C21 P2 118.00(19)
C23 C22 C21 120.3(2)
C23 C22 H22 119.9
C21 C22 H22 119.9
C24 C23 C22 120.4(3)
C24 C23 H23 119.8
C22 C23 H23 119.8
C23 C24 C25 119.9(3)
C23 C24 H24 120.1
C25 C24 H24 120.1
C26 C25 C24 119.6(3)
C26 C25 H25 120.2
C24 C25 H25 120.2
C25 C26 C21 121.3(2)
C25 C26 H26 119.4
C21 C26 H26 119.4
C32 C27 C28 117.1(2)
C32 C27 Ge1 122.19(19)
C28 C27 Ge1 120.57(19)
C29 C28 C27 121.7(3)
C29 C28 H28 119.2
C27 C28 H28 119.2
C30 C29 C28 119.8(3)
C30 C29 H29 120.1
C28 C29 H29 120.1
C31 C30 C29 119.8(2)
C31 C30 H30 120.1
C29 C30 H30 120.1
C30 C31 C32 120.1(2)
C30 C31 H31 120.0
C32 C31 H31 120.0
C27 C32 C31 121.5(2)
C27 C32 H32 119.2
C31 C32 H32 119.2
C38 C33 C34 117.4(2)
C38 C33 Ge1 121.5(2)
C34 C33 Ge1 121.14(19)
C33 C34 C35 121.6(3)
C33 C34 H34 119.2
C35 C34 H34 119.2
C36 C35 C34 119.7(3)
C36 C35 H35 120.2
C34 C35 H35 120.2
C35 C36 C37 119.9(3)
C35 C36 H36 120.1
C37 C36 H36 120.1
C36 C37 C38 120.2(3)
C36 C37 H37 119.9
C38 C37 H37 119.9
C33 C38 C37 121.1(3)
C33 C38 H38 119.4
C37 C38 H38 119.4
Ge2 C39 H39A 109.5
Ge2 C39 H39B 109.5
H39A C39 H39B 109.5
Ge2 C39 H39C 109.5
H39A C39 H39C 109.5
H39B C39 H39C 109.5
Ge2 C40 H40A 109.5
Ge2 C40 H40B 109.5
H40A C40 H40B 109.5
Ge2 C40 H40C 109.5
H40A C40 H40C 109.5
H40B C40 H40C 109.5
Ge2 C41 H41A 109.5
Ge2 C41 H41B 109.5
H41A C41 H41B 109.5
Ge2 C41 H41C 109.5
H41A C41 H41C 109.5
H41B C41 H41C 109.5

loop_
_geom_bond_atom_site_label_1
_geom_bond_atom_site_label_2
_geom_bond_distance
Pt1 P2 2.2785(7)
Pt1 P1 2.2881(6)
Pt1 Ge1 2.4325(3)
Pt1 H1H 1.63(3)
Ge1 C33 1.983(2)
Ge1 C27 1.987(2)
Ge1 Ge2 2.4386(4)
Ge2 C40 1.952(3)
Ge2 C41 1.959(3)
Ge2 C39 1.962(3)
P1 C3 1.817(3)
P1 C9 1.819(3)
P1 C1 1.849(3)
P2 C15 1.825(3)
P2 C21 1.826(3)
P2 C2 1.843(2)
C1 C2 1.531(4)
C1 H1A 0.9900
C1 H1B 0.9900
C2 H2A 0.9900
C2 H2B 0.9900
C3 C4 1.391(4)
C3 C8 1.405(3)
C4 C5 1.388(4)
C4 H4 0.9500
C5 C6 1.382(4)
C5 H5 0.9500
C6 C7 1.375(4)
C6 H6 0.9500
C7 C8 1.387(4)
C7 H7 0.9500
C8 H8 0.9500
C9 C14 1.392(4)
C9 C10 1.398(4)
C10 C11 1.381(4)
C10 H10 0.9500
C11 C12 1.382(5)
C11 H11 0.9500
C12 C13 1.372(5)
C12 H12 0.9500
C13 C14 1.394(4)
C13 H13 0.9500
C14 H14 0.9500
C15 C16 1.381(4)
C15 C20 1.397(4)
C16 C17 1.399(4)
C16 H16 0.9500
C17 C18 1.372(5)
C17 H17 0.9500
C18 C19 1.376(5)
C18 H18 0.9500
C19 C20 1.385(4)
C19 H19 0.9500
C20 H20 0.9500
C21 C26 1.389(3)
C21 C22 1.396(3)
C22 C23 1.389(4)
C22 H22 0.9500
C23 C24 1.381(4)
C23 H23 0.9500
C24 C25 1.388(4)
C24 H24 0.9500
C25 C26 1.385(4)
C25 H25 0.9500
C26 H26 0.9500
C27 C32 1.391(3)
C27 C28 1.402(4)
C28 C29 1.391(4)
C28 H28 0.9500
C29 C30 1.383(4)
C29 H29 0.9500
C30 C31 1.379(4)
C30 H30 0.9500
C31 C32 1.396(4)
C31 H31 0.9500
C32 H32 0.9500
C33 C38 1.390(4)
C33 C34 1.393(4)
C34 C35 1.394(4)
C34 H34 0.9500
C35 C36 1.376(4)
C35 H35 0.9500
C36 C37 1.377(4)
C36 H36 0.9500
C37 C38 1.394(4)
C37 H37 0.9500
C38 H38 0.9500
C39 H39A 0.9800
C39 H39B 0.9800
C39 H39C 0.9800
C40 H40A 0.9800
C40 H40B 0.9800
C40 H40C 0.9800
C41 H41A 0.9800
C41 H41B 0.9800
C41 H41C 0.9800
